data_2212530
loop_
_publ_author_name
'Temel, Ersin'
'Albayrak, \,Ci\(gdem'
'Odaba\,so\(glu, Mustafa'
'B\"uy\"ukg\"ung\"or, Orhan'

_publ_section_title
;
 (<i>E</i>)-3-[(2-Bromophenyl)iminomethyl]benzene-1,2-diol
;
_journal_coeditor_code DN2127
_journal_issue 3
_journal_name_full 'Acta Crystallographica Section E'
_journal_page_first o1319
_journal_page_last o1320
_journal_paper_doi 10.1107/S1600536807006046
_journal_volume 63
_journal_year 2007
_chemical_formula_iupac 'C13 H10 Br1 N1 O2'
_chemical_formula_moiety 'C13 H10 Br1 N1 O2'
_chemical_formula_sum 'C13 H10 Br N O2'
_chemical_formula_weight 292.13
_chemical_melting_point 398
_chemical_name_systematic
;
(E)-3-[(2-Bromophenyl)iminomethyl]benzene-1,2-diol
;
_space_group_IT_number 14
_symmetry_cell_setting monoclinic
_symmetry_space_group_name_Hall '-P 2ybc'
_symmetry_space_group_name_H-M 'P 1 21/c 1'
_atom_sites_solution_hydrogens geom
_atom_sites_solution_primary direct
_atom_sites_solution_secondary difmap
_cell_angle_alpha 90.00
_cell_angle_beta 107.283(6)
_cell_angle_gamma 90.00
_cell_formula_units_Z 4
_cell_length_a 7.2118(6)
_cell_length_b 7.8271(8)
_cell_length_c 20.9993(15)
_cell_measurement_reflns_used 9250
_cell_measurement_temperature 296
_cell_measurement_theta_max 27.88
_cell_measurement_theta_min 2.03
_cell_volume 1131.84(17)
_computing_cell_refinement X-AREA
_computing_data_collection 'X-AREA (Stoe & Cie, 2002)'
_computing_data_reduction 'X-RED32 (Stoe & Cie, 2002)'
_computing_molecular_graphics 'ORTEP-3 for Windows (Farrugia, 1997)'
_computing_publication_material 'WinGX (Farrugia, 1999)'
_computing_structure_refinement 'SHELXL97 (Sheldrick, 1997)'
_computing_structure_solution 'SHELXS97 (Sheldrick, 1997)'
_diffrn_ambient_temperature 296
_diffrn_detector_area_resol_mean 6.67
_diffrn_measured_fraction_theta_full 0.998
_diffrn_measured_fraction_theta_max 0.998
_diffrn_measurement_device_type 'Stoe IPDS II'
_diffrn_measurement_method \w
_diffrn_radiation_monochromator 'plane graphite'
_diffrn_radiation_source 'sealed X-ray tube, 12 x 0.4 mm long-fine focus'
_diffrn_radiation_type MoK\a
_diffrn_radiation_wavelength 0.71073
_diffrn_reflns_av_R_equivalents 0.0378
_diffrn_reflns_av_sigmaI/netI 0.0262
_diffrn_reflns_limit_h_max 8
_diffrn_reflns_limit_h_min -8
_diffrn_reflns_limit_k_max 9
_diffrn_reflns_limit_k_min -9
_diffrn_reflns_limit_l_max 25
_diffrn_reflns_limit_l_min -25
_diffrn_reflns_number 9250
_diffrn_reflns_theta_full 25.98
_diffrn_reflns_theta_max 25.98
_diffrn_reflns_theta_min 2.03
_diffrn_standards_decay_% 2
_diffrn_standards_number 0
_exptl_absorpt_coefficient_mu 3.619
_exptl_absorpt_correction_T_max 0.7298
_exptl_absorpt_correction_T_min 0.2899
_exptl_absorpt_correction_type integration
_exptl_absorpt_process_details '(X-RED; Stoe & Cie, 2002)'
_exptl_crystal_colour red
_exptl_crystal_density_diffrn 1.714
_exptl_crystal_density_method 'not measured'
_exptl_crystal_description 'prismatic stick'
_exptl_crystal_F_000 584
_exptl_crystal_size_max 0.570
_exptl_crystal_size_mid 0.310
_exptl_crystal_size_min 0.090
_refine_diff_density_max 0.264
_refine_diff_density_min -0.377
_refine_ls_extinction_coef 0.0069(8)
_refine_ls_extinction_expression Fc^*^=kFc[1+0.001xFc^2^\l^3^/sin(2\q)]^-1/4^
_refine_ls_extinction_method 'SHELXL97 (Sheldrick, 1997)'
_refine_ls_goodness_of_fit_ref 1.027
_refine_ls_hydrogen_treatment constr
_refine_ls_matrix_type full
_refine_ls_number_parameters 157
_refine_ls_number_reflns 2218
_refine_ls_number_restraints 0
_refine_ls_restrained_S_all 1.027
_refine_ls_R_factor_all 0.0497
_refine_ls_R_factor_gt 0.0313
_refine_ls_shift/su_max 0.000
_refine_ls_shift/su_mean 0.000
_refine_ls_structure_factor_coef Fsqd
_refine_ls_weighting_details 'calc w = 1/[\s^2^(Fo^2^)+(0.0351P)^2^+0.351P] where P=(Fo^2^+2Fc^2^)/3'
_refine_ls_weighting_scheme calc
_refine_ls_wR_factor_gt 0.0676
_refine_ls_wR_factor_ref 0.0735
_reflns_number_gt 1661
_reflns_number_total 2218
_reflns_threshold_expression I>2\s(I)
_cod_data_source_file dn2127.cif
_cod_data_source_block I
_cod_original_sg_symbol_H-M 'P 21/c'
_cod_database_code 2212530
_cod_database_fobs_code 2212530

loop_
_symmetry_equiv_pos_as_xyz
'x, y, z'
'-x, y+1/2, -z+1/2'
'-x, -y, -z'
'x, -y-1/2, z-1/2'

loop_
_atom_site_type_symbol
_atom_site_label
_atom_site_fract_x
_atom_site_fract_y
_atom_site_fract_z
_atom_site_U_iso_or_equiv
_atom_site_adp_type
_atom_site_calc_flag
_atom_site_refinement_flags
_atom_site_occupancy
C C1 0.0835(4) 0.8966(3) 0.40361(12) 0.0374(6) Uani d . 1
C C2 0.0654(4) 0.7303(3) 0.42620(12) 0.0371(6) Uani d . 1
C C3 -0.0213(4) 0.6033(3) 0.37895(13) 0.0413(6) Uani d . 1
C C4 -0.0890(4) 0.6446(4) 0.31252(13) 0.0464(6) Uani d . 1
H H4 -0.1467 0.5605 0.2817 0.056 Uiso calc R 1
C C5 -0.0728(4) 0.8095(4) 0.29059(14) 0.0501(7) Uani d . 1
H H5 -0.1197 0.8348 0.2454 0.060 Uiso calc R 1
C C6 0.0115(4) 0.9349(4) 0.33492(13) 0.0464(7) Uani d . 1
H H6 0.0216 1.0454 0.3199 0.056 Uiso calc R 1
C C7 0.1799(4) 1.0274(3) 0.44869(13) 0.0415(6) Uani d . 1
H H7 0.1866 1.1368 0.4323 0.050 Uiso calc R 1
C C8 0.3588(4) 1.1247(3) 0.55723(13) 0.0389(6) Uani d . 1
C C9 0.3766(4) 1.2938(4) 0.54018(15) 0.0489(7) Uani d . 1
H H9 0.3227 1.3287 0.4962 0.059 Uiso calc R 1
C C10 0.4731(4) 1.4110(4) 0.58766(17) 0.0565(8) Uani d . 1
H H10 0.4836 1.5240 0.5755 0.068 Uiso calc R 1
C C11 0.5534(4) 1.3614(4) 0.65265(17) 0.0576(8) Uani d . 1
H H11 0.6179 1.4409 0.6844 0.069 Uiso calc R 1
C C12 0.5390(4) 1.1950(4) 0.67090(15) 0.0532(8) Uani d . 1
H H12 0.5932 1.1614 0.7150 0.064 Uiso calc R 1
C C13 0.4433(4) 1.0774(3) 0.62320(13) 0.0424(6) Uani d . 1
Br Br1 0.43102(6) 0.84786(4) 0.649487(15) 0.06559(16) Uani d . 1
N N1 0.2582(3) 0.9987(3) 0.51163(10) 0.0387(5) Uani d . 1
O O1 0.1281(3) 0.6871(2) 0.48997(9) 0.0493(5) Uani d . 1
H H1 0.1739 0.7713 0.5124 0.074 Uiso calc R 1
O O2 -0.0338(3) 0.4389(3) 0.39812(10) 0.0570(5) Uani d . 1
H H2 -0.0506 0.4376 0.4351 0.086 Uiso calc R 1

loop_
_atom_site_aniso_label
_atom_site_aniso_U_11
_atom_site_aniso_U_22
_atom_site_aniso_U_33
_atom_site_aniso_U_12
_atom_site_aniso_U_13
_atom_site_aniso_U_23
C1 0.0412(14) 0.0403(14) 0.0315(12) 0.0014(11) 0.0121(10) 0.0010(10)
C2 0.0384(13) 0.0410(14) 0.0315(12) -0.0010(11) 0.0099(10) 0.0005(10)
C3 0.0449(15) 0.0381(14) 0.0425(14) -0.0025(11) 0.0155(12) -0.0032(11)
C4 0.0441(14) 0.0553(17) 0.0373(13) -0.0031(13) 0.0082(11) -0.0074(13)
C5 0.0534(16) 0.0602(19) 0.0331(13) 0.0015(14) 0.0075(12) 0.0024(12)
C6 0.0554(16) 0.0457(16) 0.0378(14) 0.0010(13) 0.0133(12) 0.0073(12)
C7 0.0491(15) 0.0365(14) 0.0413(14) 0.0009(12) 0.0172(12) 0.0038(11)
C8 0.0373(13) 0.0370(14) 0.0445(14) -0.0013(11) 0.0153(11) -0.0054(11)
C9 0.0556(17) 0.0428(16) 0.0503(16) -0.0071(13) 0.0189(13) -0.0013(12)
C10 0.0588(18) 0.0394(15) 0.076(2) -0.0120(14) 0.0273(17) -0.0092(15)
C11 0.0513(17) 0.0547(19) 0.0647(19) -0.0093(15) 0.0142(14) -0.0233(16)
C12 0.0516(17) 0.056(2) 0.0468(16) 0.0047(14) 0.0062(13) -0.0120(13)
C13 0.0452(15) 0.0395(14) 0.0415(14) 0.0037(12) 0.0111(12) -0.0045(11)
Br1 0.0994(3) 0.04270(18) 0.04540(19) 0.00748(18) 0.00737(15) 0.00468(14)
N1 0.0436(12) 0.0371(12) 0.0351(11) -0.0034(9) 0.0112(9) -0.0010(9)
O1 0.0699(13) 0.0396(11) 0.0341(9) -0.0087(9) 0.0089(9) 0.0029(8)
O2 0.0822(14) 0.0410(12) 0.0497(12) -0.0108(10) 0.0223(11) -0.0040(9)

loop_
_atom_type_symbol
_atom_type_description
_atom_type_scat_dispersion_real
_atom_type_scat_dispersion_imag
_atom_type_scat_source
C C 0.0033 0.0016 'International Tables Vol C Tables 4.2.6.8 and 6.1.1.4'
H H 0.0000 0.0000 'International Tables Vol C Tables 4.2.6.8 and 6.1.1.4'
Br Br -0.2901 2.4595 'International Tables Vol C Tables 4.2.6.8 and 6.1.1.4'
N N 0.0061 0.0033 'International Tables Vol C Tables 4.2.6.8 and 6.1.1.4'
O O 0.0106 0.0060 'International Tables Vol C Tables 4.2.6.8 and 6.1.1.4'

loop_
_geom_angle_atom_site_label_1
_geom_angle_atom_site_label_2
_geom_angle_atom_site_label_3
_geom_angle
C2 C1 C6 119.9(2)
C2 C1 C7 121.1(2)
C6 C1 C7 118.9(2)
O1 C2 C1 122.7(2)
O1 C2 C3 118.5(2)
C1 C2 C3 118.8(2)
O2 C3 C4 119.3(2)
O2 C3 C2 120.9(2)
C4 C3 C2 119.8(3)
C3 C4 C5 121.1(3)
C3 C4 H4 119.4
C5 C4 H4 119.4
C6 C5 C4 120.5(3)
C6 C5 H5 119.8
C4 C5 H5 119.8
C5 C6 C1 119.8(3)
C5 C6 H6 120.1
C1 C6 H6 120.1
N1 C7 C1 122.2(2)
N1 C7 H7 118.9
C1 C7 H7 118.9
C9 C8 C13 117.7(2)
C9 C8 N1 123.9(2)
C13 C8 N1 118.3(2)
C10 C9 C8 120.9(3)
C10 C9 H9 119.6
C8 C9 H9 119.6
C11 C10 C9 120.2(3)
C11 C10 H10 119.9
C9 C10 H10 119.9
C12 C11 C10 120.2(3)
C12 C11 H11 119.9
C10 C11 H11 119.9
C11 C12 C13 119.5(3)
C11 C12 H12 120.2
C13 C12 H12 120.2
C12 C13 C8 121.4(3)
C12 C13 Br1 118.5(2)
C8 C13 Br1 120.0(2)
C7 N1 C8 123.4(2)
C2 O1 H1 109.5
C3 O2 H2 109.5

loop_
_geom_bond_atom_site_label_1
_geom_bond_atom_site_label_2
_geom_bond_distance
C1 C2 1.404(4)
C1 C6 1.412(3)
C1 C7 1.427(4)
C2 O1 1.324(3)
C2 C3 1.413(4)
C3 O2 1.359(3)
C3 C4 1.373(4)
C4 C5 1.387(4)
C4 H4 0.9300
C5 C6 1.365(4)
C5 H5 0.9300
C6 H6 0.9300
C7 N1 1.293(3)
C7 H7 0.9300
C8 C9 1.387(4)
C8 C13 1.388(4)
C8 N1 1.415(3)
C9 C10 1.381(4)
C9 H9 0.9300
C10 C11 1.371(5)
C10 H10 0.9300
C11 C12 1.370(4)
C11 H11 0.9300
C12 C13 1.384(4)
C12 H12 0.9300
C13 Br1 1.890(3)
O1 H1 0.8200
O2 H2 0.8200

loop_
_geom_hbond_atom_site_label_D
_geom_hbond_atom_site_label_H
_geom_hbond_atom_site_label_A
_geom_hbond_site_symmetry_A
_geom_hbond_distance_DH
_geom_hbond_distance_HA
_geom_hbond_distance_DA
_geom_hbond_angle_DHA
O2 H2 O1 3_566 0.82 2.07 2.812(3) 151.2
O1 H1 N1 . 0.82 1.88 2.604(3) 146.2

loop_
_geom_torsion_atom_site_label_1
_geom_torsion_atom_site_label_2
_geom_torsion_atom_site_label_3
_geom_torsion_atom_site_label_4
_geom_torsion
C6 C1 C2 O1 -179.3(3)
C7 C1 C2 O1 3.0(4)
C6 C1 C2 C3 1.4(4)
C7 C1 C2 C3 -176.3(2)
O1 C2 C3 O2 -2.4(4)
C1 C2 C3 O2 176.9(3)
O1 C2 C3 C4 179.5(2)
C1 C2 C3 C4 -1.2(4)
O2 C3 C4 C5 -177.7(3)
C2 C3 C4 C5 0.4(4)
C3 C4 C5 C6 0.0(4)
C4 C5 C6 C1 0.2(4)
C2 C1 C6 C5 -1.0(4)
C7 C1 C6 C5 176.8(3)
C2 C1 C7 N1 1.5(4)
C6 C1 C7 N1 -176.3(3)
C13 C8 C9 C10 -0.8(4)
N1 C8 C9 C10 178.5(3)
C8 C9 C10 C11 0.1(5)
C9 C10 C11 C12 0.2(5)
C10 C11 C12 C13 0.2(5)
C11 C12 C13 C8 -0.9(4)
C11 C12 C13 Br1 178.6(2)
C9 C8 C13 C12 1.2(4)
N1 C8 C13 C12 -178.1(2)
C9 C8 C13 Br1 -178.3(2)
N1 C8 C13 Br1 2.4(3)
C1 C7 N1 C8 178.4(2)
C9 C8 N1 C7 3.2(4)
C13 C8 N1 C7 -177.6(3)

loop_
_cod_related_entry_id
_cod_related_entry_database
_cod_related_entry_code
1 ChemSpider 30655178
